data_7019242
loop_
_publ_author_name
'Johnson, Kevin R. D.'
'Hannon, Matt A.'
'Ritch, Jamie S.'
'Hayes, Paul G.'

_publ_section_title
;
 Thermally stable rare earth dialkyl complexes supported by a novel
 bis(phosphinimine)pyrrole ligand.
;
_journal_issue 26
_journal_name_full 'Dalton transactions (Cambridge, England : 2003)'
_journal_page_first 7873
_journal_page_last 7875
_journal_paper_doi 10.1039/c2dt12485h
_journal_volume 41
_journal_year 2012
_chemical_formula_sum 'C46 H45 N3 P2'
_chemical_formula_weight 701.79
_chemical_name_systematic
;
?
;
_space_group_IT_number 2
_symmetry_cell_setting triclinic
_symmetry_space_group_name_Hall '-P 1'
_symmetry_space_group_name_H-M 'P -1'
_atom_sites_solution_hydrogens geom
_atom_sites_solution_primary direct
_atom_sites_solution_secondary difmap
_audit_creation_method SHELXL-97
_cell_angle_alpha 112.5870(10)
_cell_angle_beta 103.5210(10)
_cell_angle_gamma 108.7700(10)
_cell_formula_units_Z 2
_cell_length_a 12.9263(2)
_cell_length_b 14.5326(2)
_cell_length_c 14.8331(3)
_cell_measurement_reflns_used 9997
_cell_measurement_temperature 173(2)
_cell_measurement_theta_max 25.66
_cell_measurement_theta_min 2.53
_cell_volume 2223.03(8)
_computing_cell_refinement 'Bruker SMART'
_computing_data_collection 'Bruker SMART'
_computing_data_reduction 'Bruker SAINT'
_computing_molecular_graphics 'Bruker SHELXTL'
_computing_publication_material 'Bruker SHELXTL'
_computing_structure_refinement 'SHELXL-97 (Sheldrick, 1997)'
_computing_structure_solution 'SHELXS-97 (Sheldrick, 1990)'
_diffrn_ambient_temperature 173(2)
_diffrn_measured_fraction_theta_full 0.993
_diffrn_measured_fraction_theta_max 0.993
_diffrn_measurement_device_type 'Bruker APEX II CCD'
_diffrn_measurement_method 'phi and omega scans'
_diffrn_radiation_monochromator graphite
_diffrn_radiation_source 'fine-focus sealed tube'
_diffrn_radiation_type MoK\a
_diffrn_radiation_wavelength 0.71073
_diffrn_reflns_av_R_equivalents 0.0344
_diffrn_reflns_av_sigmaI/netI 0.0435
_diffrn_reflns_limit_h_max 15
_diffrn_reflns_limit_h_min -16
_diffrn_reflns_limit_k_max 18
_diffrn_reflns_limit_k_min -18
_diffrn_reflns_limit_l_max 19
_diffrn_reflns_limit_l_min -19
_diffrn_reflns_number 36845
_diffrn_reflns_theta_full 27.54
_diffrn_reflns_theta_max 27.54
_diffrn_reflns_theta_min 1.63
_exptl_absorpt_coefficient_mu 0.129
_exptl_absorpt_correction_T_max 0.9872
_exptl_absorpt_correction_T_min 0.9623
_exptl_absorpt_correction_type multi-scan
_exptl_absorpt_process_details 'Otwinowski & Minor, 1997'
_exptl_crystal_colour colourless
_exptl_crystal_density_diffrn 1.048
_exptl_crystal_density_method 'not measured'
_exptl_crystal_description block
_exptl_crystal_F_000 744
_exptl_crystal_size_max 0.30
_exptl_crystal_size_mid 0.30
_exptl_crystal_size_min 0.10
_platon_squeeze_details
;
'A heavily disordered molecule of toluene was present in
the unit cell, for which no suitable model could be found.
The electron density associated with this fragment was
removed using SQUEEZE (PLATON), leaving a void of ca.
386 A^3.'
;
_refine_diff_density_max 0.491
_refine_diff_density_min -0.431
_refine_diff_density_rms 0.054
_refine_ls_extinction_method none
_refine_ls_goodness_of_fit_ref 1.045
_refine_ls_hydrogen_treatment constr
_refine_ls_matrix_type full
_refine_ls_number_parameters 439
_refine_ls_number_reflns 10171
_refine_ls_number_restraints 42
_refine_ls_restrained_S_all 1.050
_refine_ls_R_factor_all 0.0950
_refine_ls_R_factor_gt 0.0709
_refine_ls_shift/su_max 0.001
_refine_ls_shift/su_mean 0.000
_refine_ls_structure_factor_coef Fsqd
_refine_ls_weighting_details 'calc w=1/[\s^2^(Fo^2^)+(0.0610P)^2^+2.5948P] where P=(Fo^2^+2Fc^2^)/3'
_refine_ls_weighting_scheme calc
_refine_ls_wR_factor_gt 0.1723
_refine_ls_wR_factor_ref 0.1821
_reflns_number_gt 7370
_reflns_number_total 10171
_reflns_threshold_expression >2sigma(I)
_cod_data_source_file c2dt12485h.txt
_cod_data_source_block ph11018a
_cod_depositor_comments
;
The following automatic conversions were performed:

'_symmetry_cell_setting' value 'Triclinic' changed to 'triclinic'
according to /home/saulius/struct/CIF-dictionaries/cif_core.dic
dictionary named 'cif_core.dic' version 2.4.1 from 2010-06-29.

Automatic conversion script
Id: cif_fix_values 1891 2012-01-12 08:04:46Z andrius 
;
_cod_original_sg_symbol_H-M P-1
_cod_database_code 7019242

loop_
_symmetry_equiv_pos_as_xyz
'x, y, z'
'-x, -y, -z'

loop_
_atom_site_label
_atom_site_type_symbol
_atom_site_fract_x
_atom_site_fract_y
_atom_site_fract_z
_atom_site_U_iso_or_equiv
_atom_site_adp_type
_atom_site_occupancy
_atom_site_symmetry_multiplicity
_atom_site_calc_flag
_atom_site_refinement_flags
_atom_site_disorder_assembly
_atom_site_disorder_group
N1 N 0.50654(18) 0.14634(17) -0.06576(16) 0.0294(4) Uani 1 1 d . . .
H1A H 0.5296 0.0935 -0.0809 0.035 Uiso 1 1 calc R . .
C1 C 0.5385(2) 0.2299(2) -0.0902(2) 0.0353(6) Uani 1 1 d . A .
C2 C 0.4852(3) 0.2960(2) -0.0531(3) 0.0472(7) Uani 1 1 d . . .
H2A H 0.4922 0.3602 -0.0592 0.057 Uiso 1 1 calc R . .
C3 C 0.4188(3) 0.2511(2) -0.0048(2) 0.0390(6) Uani 1 1 d . . .
H3A H 0.3726 0.2794 0.0280 0.047 Uiso 1 1 calc R . .
C4 C 0.4329(2) 0.1580(2) -0.0139(2) 0.0310(5) Uani 1 1 d . . .
C5A C 0.7065(5) 0.3830(5) -0.1224(5) 0.0384(17) Uiso 0.60 1 d PD A 1
C6A C 0.8236(5) 0.4306(5) -0.0478(5) 0.0602(15) Uiso 0.60 1 d PD A 1
H6AA H 0.8530 0.3855 -0.0291 0.072 Uiso 0.60 1 calc PR A 1
C7A C 0.8969(7) 0.5453(5) -0.0011(6) 0.0777(19) Uiso 0.60 1 d PD A 1
H7AA H 0.9769 0.5778 0.0493 0.093 Uiso 0.60 1 calc PR A 1
C8A C 0.8548(6) 0.6138(6) -0.0270(6) 0.0610(18) Uiso 0.60 1 d PD A 1
H8AA H 0.9037 0.6925 0.0086 0.073 Uiso 0.60 1 calc PR A 1
C9A C 0.7428(5) 0.5652(4) -0.1039(4) 0.0524(14) Uiso 0.60 1 d PD A 1
H9AA H 0.7148 0.6089 -0.1265 0.063 Uiso 0.60 1 calc PR A 1
C10A C 0.6696(5) 0.4516(4) -0.1492(4) 0.0427(12) Uiso 0.60 1 d PD A 1
H10A H 0.5906 0.4196 -0.2010 0.051 Uiso 0.60 1 calc PR A 1
C5B C 0.7238(8) 0.3962(7) -0.0981(6) 0.030(2) Uiso 0.40 1 d PD A 2
C6B C 0.8073(6) 0.4534(6) 0.0051(6) 0.0479(18) Uiso 0.40 1 d PD A 2
H6BA H 0.8128 0.4132 0.0421 0.058 Uiso 0.40 1 calc PR A 2
C7B C 0.8829(8) 0.5651(7) 0.0571(8) 0.066(2) Uiso 0.40 1 d PD A 2
H7BA H 0.9358 0.6026 0.1304 0.079 Uiso 0.40 1 calc PR A 2
C8B C 0.8818(10) 0.6208(8) 0.0047(8) 0.061(3) Uiso 0.40 1 d PD A 2
H8BA H 0.9412 0.6963 0.0375 0.073 Uiso 0.40 1 calc PR A 2
C9B C 0.7961(10) 0.5710(8) -0.0961(8) 0.069(3) Uiso 0.40 1 d PD A 2
H9BA H 0.7903 0.6141 -0.1297 0.083 Uiso 0.40 1 calc PR A 2
C10B C 0.7166(9) 0.4561(7) -0.1500(7) 0.060(3) Uiso 0.40 1 d PD A 2
H10B H 0.6588 0.4203 -0.2212 0.073 Uiso 0.40 1 calc PR A 2
P1 P 0.62459(7) 0.23957(6) -0.16747(6) 0.03579(18) Uani 1 1 d . . .
C11A C 0.5078(6) 0.1777(6) -0.3108(6) 0.032(2) Uiso 0.50 1 d PD A 1
C12A C 0.5365(5) 0.2161(5) -0.3788(4) 0.0432(13) Uiso 0.50 1 d PD A 1
H12A H 0.6125 0.2767 -0.3538 0.052 Uiso 0.50 1 calc PR A 1
C13A C 0.4533(6) 0.1653(5) -0.4836(5) 0.0561(16) Uiso 0.50 1 d PD A 1
H13A H 0.4702 0.1910 -0.5310 0.067 Uiso 0.50 1 calc PR A 1
C14A C 0.3446(7) 0.0755(7) -0.5159(7) 0.055(3) Uiso 0.50 1 d PD A 1
H14A H 0.2882 0.0384 -0.5878 0.065 Uiso 0.50 1 calc PR A 1
C15A C 0.3146(6) 0.0382(5) -0.4516(4) 0.0490(14) Uiso 0.50 1 d PD A 1
H15A H 0.2384 -0.0224 -0.4768 0.059 Uiso 0.50 1 calc PR A 1
C16A C 0.3973(5) 0.0900(5) -0.3476(4) 0.0444(13) Uiso 0.50 1 d PD A 1
H16A H 0.3776 0.0646 -0.3007 0.053 Uiso 0.50 1 calc PR A 1
C11B C 0.5288(7) 0.1951(6) -0.2910(6) 0.033(2) Uiso 0.50 1 d PD A 2
C12B C 0.5303(5) 0.1109(4) -0.3775(4) 0.0372(12) Uiso 0.50 1 d PD A 2
H12B H 0.5869 0.0838 -0.3652 0.045 Uiso 0.50 1 calc PR A 2
C13B C 0.4496(5) 0.0672(5) -0.4809(5) 0.0483(14) Uiso 0.50 1 d PD A 2
H13B H 0.4514 0.0094 -0.5383 0.058 Uiso 0.50 1 calc PR A 2
C14B C 0.3662(8) 0.1050(8) -0.5034(7) 0.054(2) Uiso 0.50 1 d PD A 2
H14B H 0.3155 0.0793 -0.5747 0.065 Uiso 0.50 1 calc PR A 2
C15B C 0.3611(6) 0.1827(6) -0.4152(5) 0.0583(17) Uiso 0.50 1 d PD A 2
H15B H 0.2994 0.2042 -0.4269 0.070 Uiso 0.50 1 calc PR A 2
C16B C 0.4419(5) 0.2296(5) -0.3116(5) 0.0477(14) Uiso 0.50 1 d PD A 2
H16B H 0.4381 0.2856 -0.2543 0.057 Uiso 0.50 1 calc PR A 2
P2 P 0.37190(6) 0.06655(5) 0.03434(5) 0.02885(16) Uani 1 1 d . B .
C17 C 0.2673(2) -0.0688(2) -0.0826(2) 0.0321(5) Uani 1 1 d . . .
C18 C 0.2221(2) -0.1623(2) -0.0711(2) 0.0362(6) Uani 1 1 d . . .
H18A H 0.2505 -0.1560 -0.0028 0.043 Uiso 1 1 calc R . .
C19 C 0.1363(3) -0.2640(2) -0.1584(2) 0.0448(7) Uani 1 1 d . . .
H19A H 0.1057 -0.3279 -0.1503 0.054 Uiso 1 1 calc R . .
C20 C 0.0943(3) -0.2735(3) -0.2586(2) 0.0499(8) Uani 1 1 d . . .
H20A H 0.0347 -0.3436 -0.3187 0.060 Uiso 1 1 calc R . .
C21 C 0.1390(3) -0.1815(3) -0.2703(2) 0.0451(7) Uani 1 1 d . . .
H21A H 0.1106 -0.1883 -0.3388 0.054 Uiso 1 1 calc R . .
C22 C 0.2255(2) -0.0785(2) -0.1829(2) 0.0382(6) Uani 1 1 d . . .
H22A H 0.2560 -0.0150 -0.1914 0.046 Uiso 1 1 calc R . .
C23 C 0.2799(2) 0.1233(2) 0.0894(2) 0.0325(5) Uani 1 1 d . . .
C24 C 0.1699(3) 0.1020(3) 0.0235(2) 0.0428(7) Uani 1 1 d . . .
H24A H 0.1429 0.0591 -0.0519 0.051 Uiso 1 1 calc R . .
C25 C 0.0984(3) 0.1421(3) 0.0654(3) 0.0501(8) Uani 1 1 d . . .
H25A H 0.0233 0.1272 0.0188 0.060 Uiso 1 1 calc R . .
C26 C 0.1351(3) 0.2026(3) 0.1728(3) 0.0582(9) Uani 1 1 d . . .
H26A H 0.0857 0.2295 0.2017 0.070 Uiso 1 1 calc R . .
C27 C 0.2426(4) 0.2242(4) 0.2385(3) 0.0830(14) Uani 1 1 d . . .
H27A H 0.2685 0.2668 0.3138 0.100 Uiso 1 1 calc R . .
C28 C 0.3159(3) 0.1851(3) 0.1978(3) 0.0669(11) Uani 1 1 d . . .
H28A H 0.3912 0.2014 0.2453 0.080 Uiso 1 1 calc R . .
N2 N 0.6958(2) 0.17277(19) -0.15682(19) 0.0381(5) Uani 1 1 d . A .
C29 C 0.7786(3) 0.1584(2) -0.1987(2) 0.0395(6) Uani 1 1 d . . .
C30 C 0.8254(3) 0.0878(3) -0.1829(2) 0.0417(7) Uani 1 1 d . A .
H30A H 0.7987 0.0515 -0.1455 0.050 Uiso 1 1 calc R . .
C31 C 0.9096(3) 0.0706(3) -0.2208(2) 0.0474(7) Uani 1 1 d . . .
H31A H 0.9404 0.0237 -0.2074 0.057 Uiso 1 1 calc R A .
C32 C 0.9506(3) 0.1195(3) -0.2780(3) 0.0492(8) Uani 1 1 d . A .
C33 C 0.9043(3) 0.1889(3) -0.2932(3) 0.0607(10) Uani 1 1 d . . .
H33A H 0.9306 0.2241 -0.3315 0.073 Uiso 1 1 calc R A .
C34 C 0.8217(3) 0.2086(3) -0.2550(3) 0.0560(9) Uani 1 1 d . A .
H34A H 0.7933 0.2573 -0.2671 0.067 Uiso 1 1 calc R . .
C35 C 1.0081(4) -0.0223(4) -0.3833(3) 0.0740(12) Uani 1 1 d . A .
H35A H 0.9281 -0.0610 -0.4411 0.111 Uiso 1 1 calc R . .
H35B H 1.0076 -0.0549 -0.3364 0.111 Uiso 1 1 calc R . .
H35C H 1.0661 -0.0309 -0.4140 0.111 Uiso 1 1 calc R . .
C36 C 1.0424(3) 0.0998(4) -0.3198(3) 0.0617(10) Uani 1 1 d . . .
H36A H 1.0467 0.1314 -0.3688 0.074 Uiso 1 1 calc R A .
C37 C 1.1659(4) 0.1620(4) -0.2293(3) 0.0778(12) Uani 1 1 d . A .
H37A H 1.1868 0.2416 -0.1890 0.117 Uiso 1 1 calc R . .
H37B H 1.2248 0.1542 -0.2590 0.117 Uiso 1 1 calc R . .
H37C H 1.1658 0.1305 -0.1816 0.117 Uiso 1 1 calc R . .
N3 N 0.45873(19) 0.04807(17) 0.11147(16) 0.0325(5) Uani 1 1 d . . .
C38A C 0.5447(7) 0.1273(6) 0.2191(6) 0.031(2) Uiso 0.50 1 d PD B 1
C39A C 0.6135(6) 0.2410(5) 0.2534(5) 0.038(2) Uiso 0.50 1 d PD B 1
H39A H 0.6046 0.2672 0.2039 0.046 Uiso 0.50 1 calc PR B 1
C40A C 0.6943(6) 0.3152(5) 0.3593(5) 0.0396(16) Uiso 0.50 1 d PD B 1
H40A H 0.7370 0.3923 0.3815 0.047 Uiso 0.50 1 calc PR B 1
C41A C 0.7145(6) 0.2802(5) 0.4333(5) 0.0466(16) Uiso 0.50 1 d PD B 1
C42A C 0.6528(5) 0.1681(5) 0.3966(5) 0.0466(15) Uiso 0.50 1 d PD B 1
H42A H 0.6682 0.1402 0.4439 0.056 Uiso 0.50 1 calc PR B 1
C43A C 0.5699(6) 0.0955(5) 0.2944(4) 0.0395(15) Uiso 0.50 1 d PD B 1
H43A H 0.5272 0.0189 0.2738 0.047 Uiso 0.50 1 calc PR B 1
C44A C 0.9332(7) 0.4022(7) 0.5593(6) 0.0647(19) Uiso 0.50 1 d PD B 1
H44A H 0.9892 0.4405 0.6344 0.097 Uiso 0.50 1 calc PR B 1
H44B H 0.9488 0.4542 0.5316 0.097 Uiso 0.50 1 calc PR B 1
H44C H 0.9439 0.3377 0.5172 0.097 Uiso 0.50 1 calc PR B 1
C45A C 0.8027(7) 0.3610(7) 0.5511(6) 0.066(2) Uiso 0.50 1 d PD B 1
H45A H 0.7944 0.3155 0.5876 0.080 Uiso 0.50 1 calc PR B 1
C46A C 0.7777(9) 0.4531(8) 0.6086(8) 0.071(2) Uiso 0.50 1 d PD B 1
H46A H 0.8315 0.4948 0.6847 0.107 Uiso 0.50 1 calc PR B 1
H46B H 0.6945 0.4225 0.6006 0.107 Uiso 0.50 1 calc PR B 1
H46C H 0.7904 0.5036 0.5791 0.107 Uiso 0.50 1 calc PR B 1
C38B C 0.5439(7) 0.1402(6) 0.2121(6) 0.031(2) Uiso 0.50 1 d PD B 2
C39B C 0.6190(6) 0.2449(5) 0.2329(5) 0.0354(18) Uiso 0.50 1 d PD B 2
H39B H 0.6161 0.2599 0.1756 0.042 Uiso 0.50 1 calc PR B 2
C40B C 0.6976(6) 0.3272(5) 0.3351(5) 0.0391(16) Uiso 0.50 1 d PD B 2
H40B H 0.7477 0.3987 0.3471 0.047 Uiso 0.50 1 calc PR B 2
C41B C 0.7073(6) 0.3108(5) 0.4224(5) 0.0438(15) Uiso 0.50 1 d PD B 2
C42B C 0.6323(6) 0.2049(5) 0.4012(5) 0.0501(16) Uiso 0.50 1 d PD B 2
H42B H 0.6376 0.1901 0.4588 0.060 Uiso 0.50 1 calc PR B 2
C43B C 0.5492(6) 0.1197(6) 0.2979(5) 0.0453(17) Uiso 0.50 1 d PD B 2
H43B H 0.4969 0.0488 0.2857 0.054 Uiso 0.50 1 calc PR B 2
C44B C 0.8849(14) 0.3781(13) 0.5856(12) 0.140(5) Uiso 0.50 1 d PD B 2
H44D H 0.9210 0.3494 0.5372 0.209 Uiso 0.50 1 calc PR B 2
H44E H 0.8447 0.3207 0.6020 0.209 Uiso 0.50 1 calc PR B 2
H44F H 0.9474 0.4456 0.6520 0.209 Uiso 0.50 1 calc PR B 2
C45B C 0.7957(7) 0.4063(7) 0.5333(6) 0.066(2) Uiso 0.50 1 d PD B 2
H45B H 0.8442 0.4650 0.5202 0.079 Uiso 0.50 1 calc PR B 2
C46B C 0.7348(15) 0.4599(15) 0.5947(14) 0.159(7) Uiso 0.50 1 d PD B 2
H46D H 0.6775 0.4707 0.5486 0.239 Uiso 0.50 1 calc PR B 2
H46E H 0.7947 0.5327 0.6570 0.239 Uiso 0.50 1 calc PR B 2
H46F H 0.6924 0.4113 0.6187 0.239 Uiso 0.50 1 calc PR B 2

loop_
_atom_site_aniso_label
_atom_site_aniso_U_11
_atom_site_aniso_U_22
_atom_site_aniso_U_33
_atom_site_aniso_U_23
_atom_site_aniso_U_13
_atom_site_aniso_U_12
N1 0.0307(11) 0.0318(10) 0.0328(11) 0.0172(9) 0.0169(9) 0.0181(9)
C1 0.0377(14) 0.0361(13) 0.0460(15) 0.0250(12) 0.0257(12) 0.0208(12)
C2 0.061(2) 0.0438(16) 0.074(2) 0.0404(16) 0.0482(18) 0.0360(15)
C3 0.0471(16) 0.0413(15) 0.0515(17) 0.0281(13) 0.0347(14) 0.0291(13)
C4 0.0318(13) 0.0332(13) 0.0329(13) 0.0167(11) 0.0169(11) 0.0173(11)
P1 0.0393(4) 0.0392(4) 0.0469(4) 0.0276(3) 0.0284(3) 0.0228(3)
P2 0.0311(3) 0.0309(3) 0.0303(3) 0.0161(3) 0.0168(3) 0.0165(3)
C17 0.0270(13) 0.0388(14) 0.0330(13) 0.0165(11) 0.0141(10) 0.0183(11)
C18 0.0341(14) 0.0397(14) 0.0369(14) 0.0175(12) 0.0175(12) 0.0188(12)
C19 0.0383(16) 0.0392(15) 0.0504(17) 0.0175(13) 0.0195(14) 0.0153(13)
C20 0.0366(16) 0.0461(17) 0.0418(17) 0.0049(14) 0.0103(13) 0.0163(14)
C21 0.0411(16) 0.0549(18) 0.0338(15) 0.0157(13) 0.0102(12) 0.0273(15)
C22 0.0398(15) 0.0445(15) 0.0349(14) 0.0199(12) 0.0154(12) 0.0242(13)
C23 0.0343(14) 0.0327(13) 0.0384(14) 0.0189(11) 0.0223(11) 0.0175(11)
C24 0.0411(16) 0.0512(17) 0.0456(16) 0.0254(14) 0.0220(13) 0.0269(14)
C25 0.0395(17) 0.0545(18) 0.071(2) 0.0349(17) 0.0293(16) 0.0281(15)
C26 0.049(2) 0.058(2) 0.074(2) 0.0250(18) 0.0413(18) 0.0309(17)
C27 0.077(3) 0.110(3) 0.048(2) 0.012(2) 0.033(2) 0.056(3)
C28 0.051(2) 0.094(3) 0.0420(18) 0.0130(18) 0.0204(16) 0.043(2)
N2 0.0431(13) 0.0463(13) 0.0476(13) 0.0314(11) 0.0303(11) 0.0274(11)
C29 0.0410(15) 0.0496(16) 0.0466(16) 0.0302(14) 0.0277(13) 0.0267(13)
C30 0.0528(18) 0.0549(17) 0.0449(16) 0.0345(14) 0.0307(14) 0.0355(15)
C31 0.0586(19) 0.069(2) 0.0512(17) 0.0412(16) 0.0329(15) 0.0492(18)
C32 0.0520(18) 0.074(2) 0.0530(18) 0.0418(17) 0.0348(16) 0.0416(17)
C33 0.068(2) 0.092(3) 0.091(3) 0.074(2) 0.061(2) 0.057(2)
C34 0.067(2) 0.075(2) 0.088(3) 0.065(2) 0.058(2) 0.052(2)
C35 0.090(3) 0.113(3) 0.069(2) 0.053(2) 0.055(2) 0.076(3)
C36 0.072(2) 0.105(3) 0.066(2) 0.061(2) 0.051(2) 0.066(2)
C37 0.067(3) 0.120(4) 0.084(3) 0.058(3) 0.049(2) 0.063(3)
N3 0.0331(11) 0.0312(11) 0.0302(11) 0.0130(9) 0.0126(9) 0.0144(9)

loop_
_atom_type_symbol
_atom_type_description
_atom_type_scat_dispersion_real
_atom_type_scat_dispersion_imag
_atom_type_scat_source
C C 0.0033 0.0016 'International Tables Vol C Tables 4.2.6.8 and 6.1.1.4'
H H 0.0000 0.0000 'International Tables Vol C Tables 4.2.6.8 and 6.1.1.4'
N N 0.0061 0.0033 'International Tables Vol C Tables 4.2.6.8 and 6.1.1.4'
P P 0.1023 0.0942 'International Tables Vol C Tables 4.2.6.8 and 6.1.1.4'

loop_
_geom_angle_atom_site_label_1
_geom_angle_atom_site_label_2
_geom_angle_atom_site_label_3
_geom_angle
C1 N1 C4 109.0(2)
N1 C1 C2 108.3(2)
N1 C1 P1 123.66(19)
C2 C1 P1 127.8(2)
C1 C2 C3 107.4(2)
C4 C3 C2 107.3(2)
N1 C4 C3 107.9(2)
N1 C4 P2 123.62(18)
C3 C4 P2 128.42(19)
C10A C5A C6A 118.0(6)
C10A C5A P1 128.9(5)
C6A C5A P1 113.1(4)
C7A C6A C5A 119.2(6)
C6A C7A C8A 121.3(7)
C9A C8A C7A 118.8(6)
C8A C9A C10A 119.7(6)
C5A C10A C9A 122.8(6)
C6B C5B C10B 117.6(8)
C6B C5B P1 120.9(6)
C10B C5B P1 121.5(6)
C7B C6B C5B 123.1(8)
C8B C7B C6B 119.3(9)
C7B C8B C9B 120.6(10)
C8B C9B C10B 120.2(9)
C5B C10B C9B 118.9(9)
N2 P1 C11B 117.2(2)
N2 P1 C5A 118.0(2)
C11B P1 C5A 100.8(3)
N2 P1 C1 106.27(12)
C11B P1 C1 107.0(3)
C5A P1 C1 106.7(2)
N2 P1 C5B 113.2(3)
C11B P1 C5B 109.6(3)
C1 P1 C5B 102.2(3)
N2 P1 C11A 115.0(2)
C5A P1 C11A 104.9(3)
C1 P1 C11A 104.9(2)
C5B P1 C11A 113.7(3)
C16A C11A C12A 119.7(6)
C16A C11A P1 119.1(5)
C12A C11A P1 121.2(5)
C11A C12A C13A 119.9(6)
C14A C13A C12A 117.2(6)
C15A C14A C13A 123.8(8)
C14A C15A C16A 118.3(6)
C11A C16A C15A 121.0(6)
C16B C11B C12B 118.3(6)
C16B C11B P1 123.9(5)
C12B C11B P1 117.6(5)
C13B C12B C11B 120.3(6)
C12B C13B C14B 122.2(6)
C13B C14B C15B 116.0(7)
C16B C15B C14B 122.8(7)
C15B C16B C11B 120.1(6)
N3 P2 C4 119.37(12)
N3 P2 C17 108.00(12)
C4 P2 C17 106.50(12)
N3 P2 C23 114.66(12)
C4 P2 C23 101.75(11)
C17 P2 C23 105.49(12)
C18 C17 C22 119.7(2)
C18 C17 P2 119.7(2)
C22 C17 P2 120.5(2)
C19 C18 C17 120.1(3)
C18 C19 C20 120.1(3)
C21 C20 C19 119.9(3)
C20 C21 C22 120.6(3)
C21 C22 C17 119.6(3)
C28 C23 C24 117.9(3)
C28 C23 P2 121.0(2)
C24 C23 P2 121.1(2)
C23 C24 C25 121.1(3)
C26 C25 C24 120.3(3)
C27 C26 C25 119.4(3)
C26 C27 C28 121.2(3)
C23 C28 C27 120.2(3)
C29 N2 P1 128.82(19)
N2 C29 C34 126.1(3)
N2 C29 C30 117.7(2)
C34 C29 C30 116.2(2)
C31 C30 C29 121.2(3)
C30 C31 C32 122.2(3)
C33 C32 C31 116.3(3)
C33 C32 C36 121.7(3)
C31 C32 C36 121.9(3)
C34 C33 C32 122.6(3)
C33 C34 C29 121.5(3)
C35 C36 C32 112.6(3)
C35 C36 C37 110.7(3)
C32 C36 C37 111.0(3)
C38B N3 P2 119.1(4)
C38A N3 P2 128.1(3)
C43A C38A C39A 115.6(6)
C43A C38A N3 121.8(6)
C39A C38A N3 122.5(6)
C40A C39A C38A 120.5(7)
C41A C40A C39A 122.0(6)
C42A C41A C40A 116.7(6)
C42A C41A C45A 120.5(6)
C40A C41A C45A 122.9(6)
C43A C42A C41A 121.8(6)
C42A C43A C38A 123.3(6)
C46A C45A C41A 114.8(8)
C46A C45A C44A 113.0(7)
C41A C45A C44A 109.7(6)
C39B C38B C43B 119.0(7)
C39B C38B N3 126.7(6)
C43B C38B N3 114.4(5)
C40B C39B C38B 120.5(7)
C39B C40B C41B 122.8(6)
C40B C41B C42B 116.7(6)
C40B C41B C45B 119.7(6)
C42B C41B C45B 123.6(6)
C41B C42B C43B 122.0(6)
C42B C43B C38B 119.1(6)
C44B C45B C46B 119.6(11)
C44B C45B C41B 112.2(9)
C46B C45B C41B 111.5(9)

loop_
_geom_bond_atom_site_label_1
_geom_bond_atom_site_label_2
_geom_bond_distance
N1 C1 1.364(3)
N1 C4 1.369(3)
C1 C2 1.377(4)
C1 P1 1.787(3)
C2 C3 1.400(4)
C3 C4 1.384(4)
C4 P2 1.794(3)
C5A C10A 1.380(6)
C5A C6A 1.396(7)
C5A P1 1.758(6)
C6A C7A 1.394(7)
C7A C8A 1.407(7)
C8A C9A 1.359(7)
C9A C10A 1.384(6)
C5B C6B 1.368(8)
C5B C10B 1.376(8)
C5B P1 1.895(8)
C6B C7B 1.359(8)
C7B C8B 1.322(8)
C8B C9B 1.366(9)
C9B C10B 1.402(8)
P1 N2 1.562(2)
P1 C11B 1.680(7)
P1 C11A 1.940(7)
C11A C16A 1.376(7)
C11A C12A 1.392(7)
C12A C13A 1.394(7)
C13A C14A 1.391(8)
C14A C15A 1.337(7)
C15A C16A 1.381(6)
C11B C16B 1.388(7)
C11B C12B 1.401(7)
C12B C13B 1.386(6)
C13B C14B 1.389(7)
C14B C15B 1.394(7)
C15B C16B 1.379(7)
P2 N3 1.572(2)
P2 C17 1.810(3)
P2 C23 1.826(3)
C17 C18 1.390(4)
C17 C22 1.392(4)
C18 C19 1.377(4)
C19 C20 1.392(4)
C20 C21 1.372(5)
C21 C22 1.387(4)
C23 C28 1.371(4)
C23 C24 1.381(4)
C24 C25 1.386(4)
C25 C26 1.356(5)
C26 C27 1.353(5)
C27 C28 1.391(5)
N2 C29 1.390(3)
C29 C34 1.401(4)
C29 C30 1.411(4)
C30 C31 1.385(4)
C31 C32 1.392(4)
C32 C33 1.387(4)
C32 C36 1.517(4)
C33 C34 1.378(4)
C35 C36 1.499(6)
C36 C37 1.518(5)
N3 C38B 1.408(8)
N3 C38A 1.430(8)
C38A C43A 1.374(7)
C38A C39A 1.405(7)
C39A C40A 1.388(7)
C40A C41A 1.383(7)
C41A C42A 1.366(7)
C41A C45A 1.537(9)
C42A C43A 1.358(6)
C44A C45A 1.555(10)
C45A C46A 1.468(11)
C38B C39B 1.379(7)
C38B C43B 1.406(7)
C39B C40B 1.367(7)
C40B C41B 1.388(7)
C41B C42B 1.390(7)
C41B C45B 1.512(9)
C42B C43B 1.398(7)
C44B C45B 1.494(13)
C45B C46B 1.496(14)

loop_
_geom_hbond_atom_site_label_D
_geom_hbond_atom_site_label_H
_geom_hbond_atom_site_label_A
_geom_hbond_distance_DH
_geom_hbond_distance_HA
_geom_hbond_distance_DA
_geom_hbond_angle_DHA
_geom_hbond_site_symmetry_A
N1 H1A N3 0.88 1.99 2.851(3) 164.3 2_655

loop_
_platon_squeeze_void_nr
_platon_squeeze_void_average_x
_platon_squeeze_void_average_y
_platon_squeeze_void_average_z
_platon_squeeze_void_volume
_platon_squeeze_void_count_electrons
_platon_squeeze_void_content
1 0.500 0.500 0.500 386 100 ' '
